data_8000015
loop_
_publ_author_name
'Kazuo Eda'
'Yuichi Iriki'

_publ_section_title
;
 Crystal Engineering with [Mo36O112(H2O)16]8- Anion as Nanosized
 Building Block
;
_journal_issue 4
_journal_name_full 'Chemistry Letters'
_journal_page_first 612
_journal_paper_doi 10.1246/cl.2005.612
_journal_volume 34
_journal_year 2005
_chemical_formula_moiety 'Mo36 O126, 4(C5 N2), 20(O)'
_chemical_formula_sum 'C20 Mo36 N8 O138'
_chemical_formula_weight 6014.12
_space_group_IT_number 2
_space_group_name_Hall '-P 1'
_space_group_name_H-M_alt 'P -1'
_symmetry_cell_setting triclinic
_symmetry_space_group_name_Hall '-P 1'
_symmetry_space_group_name_H-M 'P -1'
_atom_sites_solution_hydrogens geom
_atom_sites_solution_primary direct
_atom_sites_solution_secondary difmap
_audit_creation_method SHELXL-97
_cell_angle_alpha 98.403(4)
_cell_angle_beta 104.677(3)
_cell_angle_gamma 106.473(3)
_cell_formula_units_Z 1
_cell_length_a 14.821(3)
_cell_length_b 14.969(3)
_cell_length_c 17.694(4)
_cell_measurement_reflns_used 6917
_cell_measurement_temperature 293(2)
_cell_measurement_theta_max 27.255
_cell_measurement_theta_min 2.425
_cell_volume 3539.6(13)
_computing_cell_refinement 'Bruker AXS SAINT'
_computing_data_collection 'Bruker AXS SMART'
_computing_data_reduction 'Bruker AXS SAINT'
_computing_publication_material 'SHELXL-97 (Sheldrick, 1997)'
_computing_structure_refinement 'SHELXL-97 (Sheldrick, 1997)'
_computing_structure_solution 'SHELXS-97 (Sheldrick, 1990)'
_diffrn_ambient_temperature 293(2)
_diffrn_measured_fraction_theta_full 0.830
_diffrn_measured_fraction_theta_max 0.830
_diffrn_measurement_device_type 'CCD area detector'
_diffrn_measurement_method 'phi and omega scans'
_diffrn_radiation_monochromator graphite
_diffrn_radiation_source 'fine-focus sealed tube'
_diffrn_radiation_type MoK\a
_diffrn_radiation_wavelength 0.71073
_diffrn_reflns_av_R_equivalents 0.0283
_diffrn_reflns_av_sigmaI/netI 0.0523
_diffrn_reflns_limit_h_max 18
_diffrn_reflns_limit_h_min -19
_diffrn_reflns_limit_k_max 19
_diffrn_reflns_limit_k_min -9
_diffrn_reflns_limit_l_max 22
_diffrn_reflns_limit_l_min -22
_diffrn_reflns_number 18502
_diffrn_reflns_theta_full 27.25
_diffrn_reflns_theta_max 27.25
_diffrn_reflns_theta_min 1.22
_exptl_absorpt_coefficient_mu 3.189
_exptl_absorpt_correction_T_max 0.7410
_exptl_absorpt_correction_T_min 0.1014
_exptl_absorpt_correction_type empirical
_exptl_absorpt_process_details 'program SADABS ver. 2.03(Sheldrick)'
_exptl_crystal_colour colorless
_exptl_crystal_density_diffrn 2.821
_exptl_crystal_density_method 'not measured'
_exptl_crystal_F_000 2792
_exptl_crystal_size_max 0.34
_exptl_crystal_size_mid 0.22
_exptl_crystal_size_min 0.10
_refine_diff_density_max 3.152
_refine_diff_density_min -2.057
_refine_diff_density_rms 0.323
_refine_ls_extinction_method none
_refine_ls_goodness_of_fit_ref 1.108
_refine_ls_hydrogen_treatment undef
_refine_ls_matrix_type full
_refine_ls_number_parameters 928
_refine_ls_number_reflns 13165
_refine_ls_number_restraints 0
_refine_ls_restrained_S_all 1.108
_refine_ls_R_factor_all 0.0782
_refine_ls_R_factor_gt 0.0644
_refine_ls_shift/su_max 0.000
_refine_ls_shift/su_mean 0.000
_refine_ls_structure_factor_coef Fsqd
_refine_ls_weighting_details 'calc w=1/[\s^2^(Fo^2^)+(0.0594P)^2^+119.7690P] where P=(Fo^2^+2Fc^2^)/3'
_refine_ls_weighting_scheme calc
_refine_ls_wR_factor_gt 0.1567
_refine_ls_wR_factor_ref 0.1691
_reflns_number_gt 11024
_reflns_number_total 13165
_reflns_threshold_expression >2sigma(I)
_cod_depositor_comments
;
The following automatic conversions were performed:
'_symmetry_cell_setting' value 'Triclinic' changed to 'triclinic'
according to '/home/saulius/struct/CIF-dictionaries/cif_core.dic'
dictionary named 'cif_core.dic' version 2.4.1 from 2010-06-29.

Automatic conversion script
Id: cif_fix_enum 1527 2010-12-29 10:47:43Z saulius 
;
_cod_database_code 8000015

loop_
_symmetry_equiv_pos_as_xyz
'x, y, z'
'-x, -y, -z'

loop_
_atom_site_label
_atom_site_type_symbol
_atom_site_fract_x
_atom_site_fract_y
_atom_site_fract_z
_atom_site_U_iso_or_equiv
_atom_site_adp_type
_atom_site_occupancy
_atom_site_symmetry_multiplicity
_atom_site_calc_flag
_atom_site_refinement_flags
Mo11 Mo 0.24778(7) 0.12424(7) 0.07135(6) 0.0190(2) Uani 1 1 d .
Mo12 Mo 0.47451(7) 0.14379(7) 0.26038(6) 0.0172(2) Uani 1 1 d .
Mo13 Mo 0.38134(7) 0.17521(7) 0.44450(6) 0.0170(2) Uani 1 1 d .
Mo14 Mo 0.09275(7) 0.10090(8) 0.36602(6) 0.0179(2) Uani 1 1 d .
Mo15 Mo 0.02547(8) 0.12177(9) 0.14783(6) 0.0247(2) Uani 1 1 d .
Mo16 Mo 0.24370(7) 0.11103(7) 0.25473(6) 0.0153(2) Uani 1 1 d .
Mo17 Mo 0.00012(8) 0.14434(9) -0.06021(7) 0.0299(3) Uani 1 1 d .
Mo18 Mo 0.64822(7) 0.21323(8) 0.47880(6) 0.0225(2) Uani 1 1 d .
Mo21 Mo 0.36959(7) 0.32085(7) 0.04004(6) 0.0179(2) Uani 1 1 d .
Mo22 Mo 0.60765(7) 0.33615(7) 0.22503(6) 0.0165(2) Uani 1 1 d .
Mo23 Mo 0.66938(7) 0.57886(8) 0.36858(6) 0.0193(2) Uani 1 1 d .
Mo24 Mo 0.53033(7) 0.73132(8) 0.26004(6) 0.0190(2) Uani 1 1 d .
Mo25 Mo 0.30090(7) 0.54650(8) 0.10629(6) 0.0221(2) Uani 1 1 d .
Mo26 Mo 0.51504(7) 0.50700(7) 0.18405(6) 0.0161(2) Uani 1 1 d .
Mo27 Mo 0.11936(8) 0.35697(9) -0.07312(7) 0.0268(3) Uani 1 1 d .
Mo28 Mo 0.79058(7) 0.40966(8) 0.44171(6) 0.0210(2) Uani 1 1 d .
Mo31 Mo 0.37475(7) 0.32217(7) 0.23393(5) 0.0145(2) Uani 1 1 d .
Mo41 Mo 0.77481(7) 0.86050(8) 0.41627(6) 0.0210(2) Uani 1 1 d .
O101 O 0.3437(6) 0.1566(6) 0.1940(5) 0.0183(17) Uani 1 1 d .
O201 O 0.4819(6) 0.3618(6) 0.1561(4) 0.0177(16) Uani 1 1 d .
O102 O 0.3839(6) 0.1420(6) 0.3276(5) 0.0174(16) Uani 1 1 d .
O202 O 0.6136(6) 0.4691(6) 0.2655(5) 0.0192(17) Uani 1 1 d .
O103 O 0.2423(5) 0.1286(6) 0.3667(4) 0.0177(17) Uani 1 1 d .
O203 O 0.5820(6) 0.6142(6) 0.2786(5) 0.0201(17) Uani 1 1 d .
O104 O 0.1089(6) 0.1101(6) 0.2577(5) 0.0223(18) Uani 1 1 d .
O204 O 0.4489(6) 0.6095(6) 0.1711(5) 0.0182(17) Uani 1 1 d .
O105 O 0.1697(5) 0.1208(6) 0.1472(5) 0.0180(17) Uani 1 1 d .
O205 O 0.3863(6) 0.4517(6) 0.0962(5) 0.0208(17) Uani 1 1 d .
O106 O 0.1540(7) 0.1309(7) -0.0046(5) 0.028(2) Uani 1 1 d .
O206 O 0.2610(6) 0.3110(6) -0.0288(5) 0.0230(18) Uani 1 1 d .
O107 O -0.0104(7) 0.1040(7) 0.0373(6) 0.034(2) Uani 1 1 d .
O207 O 0.1980(7) 0.4590(7) 0.0210(6) 0.033(2) Uani 1 1 d .
O108 O 0.5720(6) 0.1662(6) 0.3485(5) 0.0245(19) Uani 1 1 d .
O208 O 0.6991(6) 0.3480(6) 0.3135(5) 0.0217(18) Uani 1 1 d .
O109 O 0.5100(6) 0.1771(7) 0.4769(5) 0.0255(19) Uani 1 1 d .
O209 O 0.7595(6) 0.5199(6) 0.4094(5) 0.0263(19) Uani 1 1 d .
O111 O 0.2485(7) 0.0121(6) 0.0485(5) 0.029(2) Uani 1 1 d .
O211 O 0.4565(7) 0.3447(7) -0.0094(5) 0.027(2) Uani 1 1 d .
O012 O 0.2929(6) 0.2868(6) 0.1288(5) 0.0193(17) Uani 1 1 d .
O013 O 0.3578(6) 0.1913(6) 0.0395(5) 0.0195(17) Uani 1 1 d .
O121 O 0.4433(7) 0.0253(7) 0.2186(6) 0.031(2) Uani 1 1 d .
O221 O 0.6671(7) 0.3501(7) 0.1553(5) 0.027(2) Uani 1 1 d .
O022 O 0.4919(5) 0.3038(6) 0.2895(4) 0.0154(16) Uani 1 1 d .
O023 O 0.5428(6) 0.2006(6) 0.1918(5) 0.0195(17) Uani 1 1 d .
O131 O 0.3507(7) 0.0113(6) 0.4175(6) 0.028(2) Uani 1 1 d .
O231 O 0.7841(7) 0.6285(7) 0.2954(6) 0.033(2) Uani 1 1 d .
O132 O 0.3970(7) 0.2931(7) 0.4530(5) 0.029(2) Uani 1 1 d .
O232 O 0.5818(7) 0.5354(7) 0.4122(5) 0.032(2) Uani 1 1 d .
O133 O 0.3346(6) 0.1484(7) 0.5231(5) 0.0247(19) Uani 1 1 d .
O233 O 0.7246(7) 0.6981(6) 0.4195(5) 0.0262(19) Uani 1 1 d .
O141 O 0.0512(7) -0.0204(6) 0.3493(6) 0.030(2) Uani 1 1 d .
O241 O 0.6281(7) 0.7398(7) 0.1749(6) 0.034(2) Uani 1 1 d .
O142 O 0.1681(7) 0.2791(7) 0.3933(6) 0.034(2) Uani 1 1 d .
O242 O 0.4655(7) 0.7128(7) 0.3263(5) 0.030(2) Uani 1 1 d .
O143 O -0.0116(7) 0.1316(9) 0.3505(6) 0.038(3) Uani 1 1 d .
O243 O 0.4791(7) 0.8010(7) 0.2077(6) 0.032(2) Uani 1 1 d .
O144 O 0.1449(6) 0.1344(7) 0.4788(5) 0.0259(19) Uani 1 1 d .
O244 O 0.6547(6) 0.8157(6) 0.3271(5) 0.0232(18) Uani 1 1 d .
O251 O 0.3536(7) 0.5742(7) -0.0034(6) 0.031(2) Uani 1 1 d .
O152 O 0.0642(9) 0.2423(8) 0.1758(6) 0.042(3) Uani 1 1 d .
O252 O 0.2640(7) 0.5158(9) 0.1839(7) 0.046(3) Uani 1 1 d .
O153 O -0.0828(8) 0.0859(11) 0.1664(7) 0.058(4) Uani 1 1 d .
O253 O 0.2813(7) 0.6537(7) 0.1058(6) 0.033(2) Uani 1 1 d .
O161 O 0.2242(6) -0.0074(6) 0.2302(5) 0.0231(18) Uani 1 1 d .
O261 O 0.5878(6) 0.5321(6) 0.1263(5) 0.0227(18) Uani 1 1 d .
O162 O 0.2910(6) 0.2785(6) 0.2842(5) 0.0208(18) Uani 1 1 d .
O262 O 0.4107(6) 0.4479(6) 0.2580(5) 0.0177(16) Uani 1 1 d .
O171 O -0.0185(7) 0.0345(7) -0.1207(6) 0.036(2) Uani 1 1 d .
O271 O 0.1770(7) 0.3961(7) -0.1402(6) 0.035(2) Uani 1 1 d .
O072 O 0.0753(7) 0.2827(7) 0.0184(5) 0.034(2) Uani 1 1 d .
O173 O -0.1105(7) 0.1632(8) -0.0891(6) 0.043(3) Uani 1 1 d .
O273 O 0.0154(7) 0.3885(9) -0.0945(6) 0.042(3) Uani 1 1 d .
O074 O 0.0665(7) 0.2218(7) -0.1227(5) 0.035(2) Uani 1 1 d .
O181 O 0.6690(7) 0.1074(7) 0.4801(6) 0.036(2) Uani 1 1 d .
O281 O 0.9012(6) 0.4242(7) 0.4256(6) 0.031(2) Uani 1 1 d .
O082 O 0.6204(6) 0.3565(6) 0.4471(5) 0.0219(18) Uani 1 1 d .
O183 O 0.6930(7) 0.2749(8) 0.5754(6) 0.036(2) Uani 1 1 d .
O283 O 0.8202(7) 0.4572(7) 0.5415(6) 0.032(2) Uani 1 1 d .
O084 O 0.7546(6) 0.2766(6) 0.4419(5) 0.0236(18) Uani 1 1 d .
O411 O 0.8506(7) 0.8300(8) 0.3659(6) 0.037(2) Uani 1 1 d .
O413 O 0.8022(7) 0.9788(7) 0.4219(6) 0.036(2) Uani 1 1 d .
N100 N 1.1897(9) 0.4406(10) 0.3072(7) 0.038(3) Uani 1 1 d .
C101 C 1.0996(13) 0.4586(15) 0.2549(12) 0.053(5) Uani 1 1 d .
C102 C 1.0106(14) 0.4223(18) 0.2840(13) 0.071(6) Uani 1 1 d .
C103 C 0.9172(15) 0.426(2) 0.2180(16) 0.091(9) Uani 1 1 d .
C104 C 0.8827(19) 0.333(3) 0.1487(15) 0.097(9) Uani 1 1 d .
C105 C 0.857(5) 0.348(6) 0.077(3) 0.29(4) Uani 1 1 d .
N106 N 0.905(2) 0.354(3) 0.0266(18) 0.164(16) Uani 1 1 d .
N200 N 0.7131(11) 0.1781(11) 0.7881(9) 0.049(4) Uani 1 1 d .
C201 C 0.7822(15) 0.2526(12) 0.7639(10) 0.050(4) Uani 1 1 d .
C202 C 0.8395(14) 0.2106(13) 0.7208(10) 0.050(4) Uani 1 1 d .
C203 C 0.9075(12) 0.2913(12) 0.6935(10) 0.043(4) Uani 1 1 d .
C204 C 0.9677(12) 0.2551(13) 0.6472(13) 0.053(5) Uani 1 1 d .
C205 C 0.9051(11) 0.1836(11) 0.5682(9) 0.038(4) Uani 1 1 d .
N206 N 0.9636(10) 0.1513(11) 0.5240(9) 0.049(3) Uani 1 1 d .
O01W O 0.4001(8) 0.5668(9) 0.4178(7) 0.046(3) Uani 1 1 d .
O02W O 0.1780(10) 0.1578(13) 0.7934(8) 0.085(6) Uani 1 1 d .
O03W O 0.9435(8) 0.6633(8) 0.5126(7) 0.046(3) Uani 1 1 d .
O04W O 0.4668(11) 0.9234(9) 0.3658(8) 0.061(4) Uani 1 1 d .
O05W O 0.7982(18) 0.1681(19) 0.3095(17) 0.059(7) Uani 0.50 1 d P
O06W O 0.627(2) 0.9954(19) 0.317(2) 0.088(12) Uani 0.50 1 d P
O07W O 0.733(5) 0.990(3) 0.195(5) 0.25(5) Uani 0.50 1 d P
O08W O 0.288(7) 0.839(3) 0.047(5) 0.28(5) Uani 0.50 1 d P

loop_
_atom_site_aniso_label
_atom_site_aniso_U_11
_atom_site_aniso_U_22
_atom_site_aniso_U_33
_atom_site_aniso_U_23
_atom_site_aniso_U_13
_atom_site_aniso_U_12
Mo11 0.0176(5) 0.0214(5) 0.0123(5) 0.0058(4) 0.0008(4) 0.0005(4)
Mo12 0.0150(5) 0.0217(5) 0.0157(5) 0.0068(4) 0.0021(4) 0.0084(4)
Mo13 0.0130(4) 0.0231(5) 0.0133(5) 0.0057(4) 0.0007(4) 0.0060(4)
Mo14 0.0148(5) 0.0247(5) 0.0133(5) 0.0070(4) 0.0013(4) 0.0063(4)
Mo15 0.0172(5) 0.0391(7) 0.0172(5) 0.0133(5) 0.0002(4) 0.0097(5)
Mo16 0.0135(4) 0.0192(5) 0.0119(4) 0.0068(4) 0.0004(4) 0.0052(4)
Mo17 0.0219(5) 0.0349(7) 0.0166(5) 0.0133(5) -0.0058(4) -0.0079(5)
Mo18 0.0145(5) 0.0334(6) 0.0215(5) 0.0155(5) 0.0016(4) 0.0098(4)
Mo21 0.0164(5) 0.0212(5) 0.0110(4) 0.0061(4) -0.0002(4) 0.0013(4)
Mo22 0.0136(4) 0.0214(5) 0.0144(5) 0.0056(4) 0.0019(4) 0.0071(4)
Mo23 0.0173(5) 0.0233(5) 0.0141(5) 0.0046(4) -0.0017(4) 0.0077(4)
Mo24 0.0166(5) 0.0229(5) 0.0165(5) 0.0055(4) 0.0016(4) 0.0079(4)
Mo25 0.0153(5) 0.0301(6) 0.0194(5) 0.0078(4) 0.0004(4) 0.0090(4)
Mo26 0.0126(4) 0.0200(5) 0.0128(4) 0.0051(4) -0.0010(4) 0.0048(4)
Mo27 0.0177(5) 0.0342(6) 0.0203(5) 0.0144(5) -0.0029(4) 0.0005(5)
Mo28 0.0147(5) 0.0272(6) 0.0189(5) 0.0084(4) -0.0011(4) 0.0080(4)
Mo31 0.0117(4) 0.0188(5) 0.0116(4) 0.0060(4) -0.0001(3) 0.0052(4)
Mo41 0.0169(5) 0.0284(6) 0.0141(5) 0.0073(4) 0.0019(4) 0.0038(4)
O101 0.019(4) 0.019(4) 0.013(4) 0.004(3) 0.003(3) 0.001(3)
O201 0.016(4) 0.022(4) 0.011(4) 0.005(3) -0.004(3) 0.008(3)
O102 0.016(4) 0.024(4) 0.015(4) 0.013(3) 0.001(3) 0.009(3)
O202 0.015(4) 0.024(4) 0.014(4) 0.004(3) -0.003(3) 0.006(3)
O103 0.011(4) 0.026(4) 0.013(4) 0.005(3) -0.004(3) 0.007(3)
O203 0.025(4) 0.021(4) 0.014(4) 0.005(3) 0.001(3) 0.013(4)
O104 0.015(4) 0.035(5) 0.014(4) 0.004(4) -0.003(3) 0.010(4)
O204 0.017(4) 0.016(4) 0.018(4) -0.002(3) -0.003(3) 0.012(3)
O105 0.010(4) 0.026(4) 0.013(4) 0.005(3) 0.000(3) 0.002(3)
O205 0.018(4) 0.027(5) 0.017(4) 0.009(3) 0.001(3) 0.010(4)
O106 0.026(5) 0.036(5) 0.015(4) 0.014(4) 0.003(4) 0.000(4)
O206 0.018(4) 0.024(5) 0.016(4) 0.007(3) -0.001(3) -0.005(3)
O107 0.023(5) 0.044(6) 0.025(5) 0.012(4) 0.001(4) 0.000(4)
O207 0.022(5) 0.033(5) 0.036(5) 0.012(4) 0.003(4) 0.001(4)
O108 0.021(4) 0.032(5) 0.022(4) 0.010(4) 0.002(3) 0.014(4)
O208 0.018(4) 0.024(4) 0.019(4) 0.011(3) -0.002(3) 0.005(3)
O109 0.022(4) 0.036(5) 0.017(4) 0.012(4) 0.001(3) 0.011(4)
O209 0.022(4) 0.029(5) 0.020(4) 0.004(4) -0.005(3) 0.008(4)
O111 0.036(5) 0.023(5) 0.027(5) 0.004(4) 0.012(4) 0.009(4)
O211 0.028(5) 0.033(5) 0.016(4) 0.008(4) 0.007(4) 0.003(4)
O012 0.016(4) 0.026(5) 0.014(4) 0.010(3) -0.001(3) 0.007(3)
O013 0.019(4) 0.024(4) 0.015(4) 0.006(3) 0.006(3) 0.005(3)
O121 0.027(5) 0.032(5) 0.036(5) 0.013(4) 0.010(4) 0.012(4)
O221 0.028(5) 0.040(5) 0.018(4) 0.010(4) 0.007(4) 0.016(4)
O022 0.013(4) 0.018(4) 0.010(4) 0.004(3) -0.003(3) 0.003(3)
O023 0.017(4) 0.027(5) 0.015(4) 0.003(3) 0.004(3) 0.009(3)
O131 0.035(5) 0.021(5) 0.035(5) 0.020(4) 0.014(4) 0.010(4)
O231 0.027(5) 0.037(6) 0.026(5) 0.002(4) 0.006(4) 0.004(4)
O132 0.029(5) 0.029(5) 0.018(4) -0.001(4) -0.005(4) 0.006(4)
O232 0.038(5) 0.035(5) 0.018(4) 0.004(4) -0.001(4) 0.016(4)
O133 0.012(4) 0.044(6) 0.015(4) 0.004(4) -0.001(3) 0.011(4)
O233 0.027(5) 0.028(5) 0.017(4) 0.005(4) -0.003(4) 0.010(4)
O141 0.029(5) 0.022(5) 0.030(5) 0.010(4) 0.007(4) -0.003(4)
O241 0.032(5) 0.044(6) 0.022(5) 0.002(4) 0.008(4) 0.009(5)
O142 0.038(6) 0.035(6) 0.031(5) 0.006(4) 0.012(4) 0.016(5)
O242 0.034(5) 0.034(5) 0.021(5) 0.003(4) 0.007(4) 0.009(4)
O143 0.020(5) 0.078(8) 0.022(5) 0.020(5) 0.003(4) 0.024(5)
O243 0.028(5) 0.042(6) 0.028(5) 0.014(4) 0.003(4) 0.017(4)
O144 0.016(4) 0.032(5) 0.024(5) 0.007(4) 0.001(3) 0.005(4)
O244 0.023(4) 0.028(5) 0.022(4) 0.014(4) 0.007(4) 0.011(4)
O251 0.030(5) 0.034(5) 0.029(5) 0.012(4) 0.008(4) 0.008(4)
O152 0.059(7) 0.042(6) 0.030(5) 0.005(5) 0.000(5) 0.036(6)
O252 0.024(5) 0.077(8) 0.047(7) 0.034(6) 0.013(5) 0.022(5)
O153 0.027(6) 0.116(12) 0.039(6) 0.047(7) 0.005(5) 0.026(7)
O253 0.030(5) 0.033(5) 0.031(5) 0.000(4) 0.000(4) 0.015(4)
O161 0.022(4) 0.021(4) 0.023(4) 0.003(3) 0.001(3) 0.010(4)
O261 0.026(4) 0.025(5) 0.015(4) 0.008(3) 0.004(3) 0.006(4)
O162 0.018(4) 0.028(5) 0.014(4) 0.005(3) -0.001(3) 0.010(4)
O262 0.014(4) 0.020(4) 0.019(4) 0.005(3) 0.003(3) 0.007(3)
O171 0.030(5) 0.039(6) 0.023(5) 0.012(4) -0.006(4) -0.003(4)
O271 0.030(5) 0.038(6) 0.032(5) 0.017(4) 0.004(4) 0.004(4)
O072 0.029(5) 0.031(5) 0.022(5) 0.007(4) -0.007(4) -0.007(4)
O173 0.026(5) 0.061(7) 0.027(5) 0.032(5) -0.008(4) -0.005(5)
O273 0.017(5) 0.072(8) 0.035(6) 0.030(5) -0.004(4) 0.013(5)
O074 0.024(5) 0.045(6) 0.019(5) 0.011(4) -0.008(4) -0.003(4)
O181 0.026(5) 0.043(6) 0.046(6) 0.024(5) 0.008(4) 0.018(4)
O281 0.015(4) 0.038(5) 0.036(5) 0.014(4) 0.003(4) 0.005(4)
O082 0.019(4) 0.024(5) 0.022(4) 0.010(4) 0.001(3) 0.010(4)
O183 0.022(5) 0.059(7) 0.031(5) 0.016(5) 0.006(4) 0.017(5)
O283 0.023(5) 0.039(6) 0.029(5) 0.012(4) -0.001(4) 0.011(4)
O084 0.019(4) 0.029(5) 0.026(5) 0.015(4) 0.007(4) 0.011(4)
O411 0.025(5) 0.059(7) 0.022(5) 0.019(5) 0.006(4) 0.005(5)
O413 0.030(5) 0.031(5) 0.036(5) 0.014(4) 0.002(4) -0.001(4)
N100 0.040(7) 0.045(8) 0.030(6) 0.010(6) 0.018(5) 0.012(6)
C101 0.037(9) 0.068(12) 0.056(11) 0.015(9) 0.015(8) 0.018(9)
C102 0.035(10) 0.096(17) 0.065(13) 0.001(12) 0.017(9) 0.004(10)
C103 0.040(11) 0.12(2) 0.082(17) -0.021(15) -0.009(11) 0.035(13)
C104 0.067(15) 0.17(3) 0.064(15) 0.017(17) 0.015(12) 0.059(18)
C105 0.45(9) 0.55(11) 0.17(4) 0.28(6) 0.22(6) 0.44(9)
N106 0.14(3) 0.32(5) 0.12(2) 0.14(3) 0.07(2) 0.15(3)
N200 0.046(8) 0.048(9) 0.057(9) 0.003(7) 0.014(7) 0.026(7)
C201 0.076(13) 0.031(8) 0.039(9) 0.006(7) 0.005(8) 0.026(9)
C202 0.058(11) 0.044(10) 0.043(9) 0.020(8) 0.018(8) 0.006(8)
C203 0.035(8) 0.044(9) 0.045(9) 0.010(7) 0.003(7) 0.014(7)
C204 0.036(9) 0.047(10) 0.083(14) 0.007(9) 0.025(9) 0.019(8)
C205 0.027(7) 0.042(9) 0.036(8) 0.017(7) -0.007(6) 0.006(6)
N206 0.040(8) 0.049(9) 0.045(8) 0.001(7) 0.005(6) 0.010(7)
O01W 0.035(6) 0.060(7) 0.041(6) 0.001(5) 0.015(5) 0.015(5)
O02W 0.039(7) 0.133(15) 0.050(8) -0.009(9) 0.018(6) -0.007(8)
O03W 0.037(6) 0.039(6) 0.050(7) 0.004(5) -0.002(5) 0.010(5)
O04W 0.108(11) 0.049(7) 0.077(9) 0.042(7) 0.058(8) 0.064(8)
O05W 0.049(14) 0.055(16) 0.077(18) -0.004(13) 0.019(13) 0.033(13)
O06W 0.046(15) 0.044(15) 0.15(3) 0.018(17) -0.028(17) 0.028(13)
O07W 0.30(7) 0.06(2) 0.59(13) 0.15(5) 0.38(9) 0.10(4)
O08W 0.64(15) 0.08(3) 0.36(9) 0.12(5) 0.43(11) 0.20(6)

loop_
_atom_type_symbol
_atom_type_description
_atom_type_scat_dispersion_real
_atom_type_scat_dispersion_imag
_atom_type_scat_source
C C 0.0033 0.0016 'International Tables Vol C Tables 4.2.6.8 and 6.1.1.4'
N N 0.0061 0.0033 'International Tables Vol C Tables 4.2.6.8 and 6.1.1.4'
O O 0.0106 0.0060 'International Tables Vol C Tables 4.2.6.8 and 6.1.1.4'
Mo Mo -1.6832 0.6857 'International Tables Vol C Tables 4.2.6.8 and 6.1.1.4'

loop_
_geom_angle_atom_site_label_1
_geom_angle_atom_site_label_2
_geom_angle_atom_site_label_3
_geom_angle
_geom_angle_site_symmetry_1
_geom_angle_site_symmetry_3
O111 Mo11 O106 105.5(5) . .
O111 Mo11 O013 100.4(4) . .
O106 Mo11 O013 98.7(4) . .
O111 Mo11 O105 104.2(4) . .
O106 Mo11 O105 92.4(4) . .
O013 Mo11 O105 149.2(3) . .
O111 Mo11 O101 94.7(4) . .
O106 Mo11 O101 155.8(4) . .
O013 Mo11 O101 90.3(3) . .
O105 Mo11 O101 69.6(3) . .
O111 Mo11 O012 162.9(4) . .
O106 Mo11 O012 91.0(4) . .
O013 Mo11 O012 72.1(3) . .
O105 Mo11 O012 79.1(3) . .
O101 Mo11 O012 70.4(3) . .
O111 Mo11 Mo21 132.8(3) . .
O106 Mo11 Mo21 83.2(3) . .
O013 Mo11 Mo21 32.9(3) . .
O105 Mo11 Mo21 122.0(2) . .
O101 Mo11 Mo21 92.7(2) . .
O012 Mo11 Mo21 43.5(2) . .
O121 Mo12 O108 104.7(4) . .
O121 Mo12 O023 101.2(4) . .
O108 Mo12 O023 101.7(4) . .
O121 Mo12 O102 101.8(4) . .
O108 Mo12 O102 88.6(4) . .
O023 Mo12 O102 151.4(3) . .
O121 Mo12 O101 95.0(4) . .
O108 Mo12 O101 153.7(4) . .
O023 Mo12 O101 91.1(3) . .
O102 Mo12 O101 70.2(3) . .
O121 Mo12 O022 166.8(4) . .
O108 Mo12 O022 88.4(3) . .
O023 Mo12 O022 73.8(3) . .
O102 Mo12 O022 80.0(3) . .
O101 Mo12 O022 73.1(3) . .
O132 Mo13 O133 103.5(4) . .
O132 Mo13 O109 101.7(4) . .
O133 Mo13 O109 105.4(4) . .
O132 Mo13 O103 95.2(4) . .
O133 Mo13 O103 90.5(3) . .
O109 Mo13 O103 153.1(4) . .
O132 Mo13 O102 98.2(4) . .
O133 Mo13 O102 151.8(4) . .
O109 Mo13 O102 87.2(3) . .
O103 Mo13 O102 69.7(3) . .
O132 Mo13 O131 173.5(4) . .
O133 Mo13 O131 80.8(4) . .
O109 Mo13 O131 81.6(4) . .
O103 Mo13 O131 79.8(3) . .
O102 Mo13 O131 76.2(3) . .
O141 Mo14 O143 104.6(5) . .
O141 Mo14 O144 100.3(4) . .
O143 Mo14 O144 102.1(4) . .
O141 Mo14 O104 97.9(4) . .
O143 Mo14 O104 95.9(4) . .
O144 Mo14 O104 150.2(4) . .
O141 Mo14 O103 101.4(4) . .
O143 Mo14 O103 150.8(4) . .
O144 Mo14 O103 85.8(3) . .
O104 Mo14 O103 67.5(3) . .
O141 Mo14 O142 175.3(4) . .
O143 Mo14 O142 80.1(5) . .
O144 Mo14 O142 78.3(4) . .
O104 Mo14 O142 81.6(3) . .
O103 Mo14 O142 74.0(3) . .
O153 Mo15 O152 104.7(7) . .
O153 Mo15 O107 103.8(5) . .
O152 Mo15 O107 100.2(5) . .
O153 Mo15 O104 94.8(4) . .
O152 Mo15 O104 93.1(4) . .
O107 Mo15 O104 153.4(4) . .
O153 Mo15 O105 156.4(5) . .
O152 Mo15 O105 92.5(4) . .
O107 Mo15 O105 88.6(4) . .
O104 Mo15 O105 67.8(3) . .
O153 Mo15 O171 88.9(6) . 2
O152 Mo15 O171 164.3(4) . 2
O107 Mo15 O171 83.9(4) . 2
O104 Mo15 O171 77.7(3) . 2
O105 Mo15 O171 72.3(3) . 2
O161 Mo16 O103 101.1(4) . .
O161 Mo16 O105 96.8(4) . .
O103 Mo16 O105 141.3(3) . .
O161 Mo16 O104 100.7(4) . .
O103 Mo16 O104 70.8(3) . .
O105 Mo16 O104 72.3(3) . .
O161 Mo16 O102 93.6(4) . .
O103 Mo16 O102 71.6(3) . .
O105 Mo16 O102 141.2(3) . .
O104 Mo16 O102 141.6(3) . .
O161 Mo16 O101 98.6(4) . .
O103 Mo16 O101 137.5(3) . .
O105 Mo16 O101 71.6(3) . .
O104 Mo16 O101 140.6(3) . .
O102 Mo16 O101 69.9(3) . .
O161 Mo16 O162 172.1(4) . .
O103 Mo16 O162 83.2(3) . .
O105 Mo16 O162 83.5(3) . .
O104 Mo16 O162 86.9(3) . .
O102 Mo16 O162 81.4(3) . .
O101 Mo16 O162 73.9(3) . .
O173 Mo17 O171 105.0(5) . .
O173 Mo17 O107 98.4(4) . .
O171 Mo17 O107 99.1(5) . .
O173 Mo17 O074 97.9(4) . .
O171 Mo17 O074 95.8(5) . .
O107 Mo17 O074 154.2(4) . .
O173 Mo17 O072 94.1(5) . .
O171 Mo17 O072 159.8(4) . .
O107 Mo17 O072 84.1(4) . .
O074 Mo17 O072 74.9(4) . .
O173 Mo17 O106 172.6(4) . .
O171 Mo17 O106 81.6(4) . .
O107 Mo17 O106 76.8(4) . .
O074 Mo17 O106 84.7(4) . .
O072 Mo17 O106 79.8(4) . .
O183 Mo18 O181 105.1(5) . .
O183 Mo18 O084 99.1(4) . .
O181 Mo18 O084 99.2(4) . .
O183 Mo18 O109 94.3(4) . .
O181 Mo18 O109 101.1(4) . .
O084 Mo18 O109 151.8(4) . .
O183 Mo18 O108 163.4(4) . .
O181 Mo18 O108 91.1(4) . .
O084 Mo18 O108 81.0(3) . .
O109 Mo18 O108 79.3(3) . .
O183 Mo18 O082 86.3(4) . .
O181 Mo18 O082 167.3(4) . .
O084 Mo18 O082 73.1(3) . .
O109 Mo18 O082 83.2(3) . .
O108 Mo18 O082 77.9(3) . .
O206 Mo21 O211 105.0(4) . .
O206 Mo21 O013 102.8(4) . .
O211 Mo21 O013 98.2(4) . .
O206 Mo21 O205 92.4(4) . .
O211 Mo21 O205 101.3(4) . .
O013 Mo21 O205 151.2(3) . .
O206 Mo21 O201 157.6(4) . .
O211 Mo21 O201 92.4(4) . .
O013 Mo21 O201 88.3(3) . .
O205 Mo21 O201 70.1(3) . .
O206 Mo21 O012 90.9(3) . .
O211 Mo21 O012 164.0(4) . .
O013 Mo21 O012 75.6(3) . .
O205 Mo21 O012 79.9(3) . .
O201 Mo21 O012 72.9(3) . .
O206 Mo21 Mo11 85.8(3) . .
O211 Mo21 Mo11 130.8(3) . .
O013 Mo21 Mo11 33.4(2) . .
O205 Mo21 Mo11 126.5(2) . .
O201 Mo21 Mo11 93.6(2) . .
O012 Mo21 Mo11 46.8(2) . .
O221 Mo22 O208 105.1(4) . .
O221 Mo22 O023 98.9(4) . .
O208 Mo22 O023 102.0(4) . .
O221 Mo22 O202 101.8(4) . .
O208 Mo22 O202 88.9(4) . .
O023 Mo22 O202 153.2(3) . .
O221 Mo22 O201 93.9(4) . .
O208 Mo22 O201 154.1(4) . .
O023 Mo22 O201 92.0(3) . .
O202 Mo22 O201 69.9(3) . .
O221 Mo22 O022 164.8(4) . .
O208 Mo22 O022 89.7(3) . .
O023 Mo22 O022 74.5(3) . .
O202 Mo22 O022 81.3(3) . .
O201 Mo22 O022 73.0(3) . .
O232 Mo23 O233 103.8(4) . .
O232 Mo23 O209 99.8(4) . .
O233 Mo23 O209 105.0(4) . .
O232 Mo23 O203 97.0(4) . .
O233 Mo23 O203 90.7(4) . .
O209 Mo23 O203 153.4(4) . .
O232 Mo23 O202 97.3(4) . .
O233 Mo23 O202 152.9(4) . .
O209 Mo23 O202 87.7(3) . .
O203 Mo23 O202 69.7(3) . .
O232 Mo23 O231 174.5(4) . .
O233 Mo23 O231 81.2(4) . .
O209 Mo23 O231 80.9(4) . .
O203 Mo23 O231 80.5(3) . .
O202 Mo23 O231 77.2(3) . .
O243 Mo24 O242 102.7(5) . .
O243 Mo24 O244 104.5(4) . .
O242 Mo24 O244 102.1(4) . .
O243 Mo24 O204 92.6(4) . .
O242 Mo24 O204 99.0(4) . .
O244 Mo24 O204 148.9(3) . .
O243 Mo24 O203 157.5(4) . .
O242 Mo24 O203 91.9(4) . .
O244 Mo24 O203 88.7(3) . .
O204 Mo24 O203 68.0(3) . .
O243 Mo24 O241 85.4(4) . .
O242 Mo24 O241 171.8(4) . .
O244 Mo24 O241 77.0(4) . .
O204 Mo24 O241 78.8(3) . .
O203 Mo24 O241 80.0(4) . .
O252 Mo25 O253 102.1(5) . .
O252 Mo25 O207 100.3(5) . .
O253 Mo25 O207 105.0(4) . .
O252 Mo25 O204 95.7(4) . .
O253 Mo25 O204 93.8(4) . .
O207 Mo25 O204 152.0(4) . .
O252 Mo25 O205 98.4(4) . .
O253 Mo25 O205 153.0(4) . .
O207 Mo25 O205 88.3(4) . .
O204 Mo25 O205 66.7(3) . .
O252 Mo25 O251 174.4(5) . .
O253 Mo25 O251 83.5(4) . .
O207 Mo25 O251 77.5(4) . .
O204 Mo25 O251 84.5(3) . .
O205 Mo25 O251 76.5(3) . .
O261 Mo26 O203 102.1(4) . .
O261 Mo26 O205 97.4(4) . .
O203 Mo26 O205 139.3(3) . .
O261 Mo26 O201 97.0(4) . .
O203 Mo26 O201 138.4(3) . .
O205 Mo26 O201 72.4(3) . .
O261 Mo26 O202 94.6(4) . .
O203 Mo26 O202 71.6(3) . .
O205 Mo26 O202 141.9(3) . .
O201 Mo26 O202 70.3(3) . .
O261 Mo26 O204 99.4(4) . .
O203 Mo26 O204 71.5(3) . .
O205 Mo26 O204 70.3(3) . .
O201 Mo26 O204 140.8(3) . .
O202 Mo26 O204 142.5(3) . .
O261 Mo26 O262 171.4(4) . .
O203 Mo26 O262 84.7(3) . .
O205 Mo26 O262 80.2(3) . .
O201 Mo26 O262 74.4(3) . .
O202 Mo26 O262 82.5(3) . .
O204 Mo26 O262 87.6(3) . .
O273 Mo27 O271 104.2(5) . .
O273 Mo27 O074 101.7(5) . .
O271 Mo27 O074 99.0(5) . .
O273 Mo27 O207 98.0(5) . .
O271 Mo27 O207 99.4(4) . .
O074 Mo27 O207 148.7(4) . .
O273 Mo27 O072 92.0(4) . .
O271 Mo27 O072 163.3(5) . .
O074 Mo27 O072 73.3(4) . .
O207 Mo27 O072 82.0(4) . .
O273 Mo27 O206 173.3(4) . .
O271 Mo27 O206 82.2(4) . .
O074 Mo27 O206 78.9(4) . .
O207 Mo27 O206 78.7(4) . .
O072 Mo27 O206 81.8(3) . .
O281 Mo28 O283 104.4(5) . .
O281 Mo28 O084 98.4(4) . .
O283 Mo28 O084 99.6(4) . .
O281 Mo28 O209 101.8(4) . .
O283 Mo28 O209 94.2(4) . .
O084 Mo28 O209 151.8(4) . .
O281 Mo28 O208 95.9(4) . .
O283 Mo28 O208 159.4(4) . .
O084 Mo28 O208 80.7(3) . .
O209 Mo28 O208 77.8(3) . .
O281 Mo28 O082 168.4(4) . .
O283 Mo28 O082 84.3(4) . .
O084 Mo28 O082 72.2(3) . .
O209 Mo28 O082 84.9(3) . .
O208 Mo28 O082 76.2(3) . .
O162 Mo31 O262 108.0(4) . .
O162 Mo31 O012 101.4(4) . .
O262 Mo31 O012 103.9(4) . .
O162 Mo31 O022 104.6(3) . .
O262 Mo31 O022 101.0(3) . .
O012 Mo31 O022 136.0(3) . .
O162 Mo31 O101 79.6(3) . .
O262 Mo31 O101 172.4(3) . .
O012 Mo31 O101 75.3(3) . .
O022 Mo31 O101 75.3(3) . .
O162 Mo31 O201 172.9(3) . .
O262 Mo31 O201 78.9(3) . .
O012 Mo31 O201 74.8(3) . .
O022 Mo31 O201 75.1(3) . .
O101 Mo31 O201 93.6(3) . .
O413 Mo41 O411 103.1(5) . .
O413 Mo41 O144 99.1(4) . 2_666
O411 Mo41 O144 96.1(4) . 2_666
O413 Mo41 O244 98.3(4) . .
O411 Mo41 O244 97.8(4) . .
O144 Mo41 O244 154.6(4) 2_666 .
O413 Mo41 O133 94.8(4) . 2_666
O411 Mo41 O133 162.1(4) . 2_666
O144 Mo41 O133 81.6(3) 2_666 2_666
O244 Mo41 O133 78.6(3) . 2_666
O413 Mo41 O233 172.6(4) . .
O411 Mo41 O233 84.3(4) . .
O144 Mo41 O233 78.9(3) 2_666 .
O244 Mo41 O233 81.5(3) . .
O133 Mo41 O233 77.9(3) 2_666 .
Mo16 O101 Mo12 105.2(3) . .
Mo16 O101 Mo11 102.2(3) . .
Mo12 O101 Mo11 141.3(4) . .
Mo16 O101 Mo31 97.9(3) . .
Mo12 O101 Mo31 101.6(3) . .
Mo11 O101 Mo31 101.1(3) . .
Mo26 O201 Mo22 105.5(3) . .
Mo26 O201 Mo21 101.7(3) . .
Mo22 O201 Mo21 144.8(4) . .
Mo26 O201 Mo31 98.3(3) . .
Mo22 O201 Mo31 100.2(3) . .
Mo21 O201 Mo31 97.6(3) . .
Mo12 O102 Mo16 109.2(4) . .
Mo12 O102 Mo13 143.3(4) . .
Mo16 O102 Mo13 106.9(4) . .
Mo22 O202 Mo26 110.7(4) . .
Mo22 O202 Mo23 142.2(4) . .
Mo26 O202 Mo23 106.2(4) . .
Mo16 O103 Mo13 111.1(4) . .
Mo16 O103 Mo14 108.2(3) . .
Mo13 O103 Mo14 140.5(4) . .
Mo26 O203 Mo23 111.7(4) . .
Mo26 O203 Mo24 109.8(4) . .
Mo23 O203 Mo24 138.2(4) . .
Mo16 O104 Mo14 111.5(4) . .
Mo16 O104 Mo15 110.8(4) . .
Mo14 O104 Mo15 137.7(4) . .
Mo26 O204 Mo24 109.5(3) . .
Mo26 O204 Mo25 110.4(4) . .
Mo24 O204 Mo25 134.5(4) . .
Mo11 O105 Mo16 112.2(4) . .
Mo11 O105 Mo15 138.7(4) . .
Mo16 O105 Mo15 109.1(4) . .
Mo21 O205 Mo26 110.5(4) . .
Mo21 O205 Mo25 140.2(4) . .
Mo26 O205 Mo25 108.4(4) . .
Mo11 O106 Mo17 154.7(5) . .
Mo21 O206 Mo27 152.5(5) . .
Mo15 O107 Mo17 152.7(6) . .
Mo25 O207 Mo27 164.6(6) . .
Mo12 O108 Mo18 155.5(5) . .
Mo22 O208 Mo28 156.1(5) . .
Mo13 O109 Mo18 155.7(5) . .
Mo23 O209 Mo28 151.4(5) . .
Mo31 O012 Mo21 114.6(4) . .
Mo31 O012 Mo11 113.1(4) . .
Mo21 O012 Mo11 89.8(3) . .
Mo21 O013 Mo11 113.7(4) . .
Mo31 O022 Mo22 111.6(3) . .
Mo31 O022 Mo12 110.0(3) . .
Mo22 O022 Mo12 90.3(3) . .
Mo22 O023 Mo12 116.0(4) . .
Mo13 O133 Mo41 151.7(5) . 2_666
Mo23 O233 Mo41 149.3(5) . .
Mo14 O144 Mo41 158.8(5) . 2_666
Mo24 O244 Mo41 157.2(5) . .
Mo31 O162 Mo16 108.6(4) . .
Mo31 O262 Mo26 108.3(4) . .
Mo17 O171 Mo15 155.8(5) . 2
Mo17 O072 Mo27 96.5(4) . .
Mo27 O074 Mo17 113.6(5) . .
Mo18 O082 Mo28 87.3(3) . .
Mo28 O084 Mo18 122.7(5) . .
C102 C101 N100 110.1(16) . .
C101 C102 C103 106.7(19) . .
C104 C103 C102 107(2) . .
C105 C104 C103 114(4) . .
N106 C105 C104 129(4) . .
N200 C201 C202 111.1(13) . .
C201 C202 C203 108.8(15) . .
C204 C203 C202 112.9(15) . .
C203 C204 C205 113.4(14) . .
N206 C205 C204 112.8(12) . .

loop_
_geom_bond_atom_site_label_1
_geom_bond_atom_site_label_2
_geom_bond_distance
_geom_bond_site_symmetry_2
Mo11 O111 1.671(9) .
Mo11 O106 1.709(9) .
Mo11 O013 1.919(8) .
Mo11 O105 1.979(8) .
Mo11 O101 2.168(8) .
Mo11 O012 2.326(8) .
Mo11 Mo21 3.1933(15) .
Mo12 O121 1.698(10) .
Mo12 O108 1.749(8) .
Mo12 O023 1.912(8) .
Mo12 O102 2.005(8) .
Mo12 O101 2.074(8) .
Mo12 O022 2.299(8) .
Mo13 O132 1.692(9) .
Mo13 O133 1.752(9) .
Mo13 O109 1.837(9) .
Mo13 O103 2.024(7) .
Mo13 O102 2.067(8) .
Mo13 O131 2.317(9) .
Mo14 O141 1.697(9) .
Mo14 O143 1.704(9) .
Mo14 O144 1.881(9) .
Mo14 O104 2.009(8) .
Mo14 O103 2.133(8) .
Mo14 O142 2.501(10) .
Mo15 O153 1.673(11) .
Mo15 O152 1.685(11) .
Mo15 O107 1.849(9) .
Mo15 O104 2.085(8) .
Mo15 O105 2.145(8) .
Mo15 O171 2.285(11) 2
Mo16 O161 1.684(8) .
Mo16 O103 1.967(8) .
Mo16 O105 1.989(8) .
Mo16 O104 2.009(8) .
Mo16 O102 2.029(8) .
Mo16 O101 2.065(8) .
Mo16 O162 2.342(9) .
Mo17 O173 1.705(11) .
Mo17 O171 1.733(11) .
Mo17 O107 1.938(9) .
Mo17 O074 1.953(10) .
Mo17 O072 2.129(9) .
Mo17 O106 2.321(9) .
Mo18 O183 1.683(10) .
Mo18 O181 1.699(10) .
Mo18 O084 1.914(9) .
Mo18 O109 1.955(9) .
Mo18 O108 2.201(9) .
Mo18 O082 2.412(8) .
Mo21 O206 1.708(8) .
Mo21 O211 1.719(9) .
Mo21 O013 1.896(8) .
Mo21 O205 1.979(9) .
Mo21 O201 2.165(7) .
Mo21 O012 2.198(8) .
Mo22 O221 1.691(9) .
Mo22 O208 1.740(8) .
Mo22 O023 1.910(8) .
Mo22 O202 1.983(8) .
Mo22 O201 2.121(7) .
Mo22 O022 2.272(8) .
Mo23 O232 1.697(10) .
Mo23 O233 1.731(9) .
Mo23 O209 1.858(9) .
Mo23 O203 2.021(8) .
Mo23 O202 2.074(8) .
Mo23 O231 2.408(10) .
Mo24 O243 1.702(9) .
Mo24 O242 1.699(9) .
Mo24 O244 1.880(9) .
Mo24 O204 2.052(8) .
Mo24 O203 2.137(8) .
Mo24 O241 2.334(9) .
Mo25 O252 1.680(11) .
Mo25 O253 1.711(10) .
Mo25 O207 1.855(9) .
Mo25 O204 2.062(8) .
Mo25 O205 2.169(8) .
Mo25 O251 2.317(9) .
Mo26 O261 1.670(8) .
Mo26 O203 1.957(8) .
Mo26 O205 1.992(8) .
Mo26 O201 2.042(8) .
Mo26 O202 2.043(8) .
Mo26 O204 2.051(8) .
Mo26 O262 2.339(8) .
Mo27 O273 1.706(10) .
Mo27 O271 1.706(10) .
Mo27 O074 1.926(10) .
Mo27 O207 1.931(10) .
Mo27 O072 2.221(9) .
Mo27 O206 2.374(9) .
Mo28 O281 1.693(9) .
Mo28 O283 1.697(10) .
Mo28 O084 1.911(9) .
Mo28 O209 1.958(9) .
Mo28 O208 2.226(8) .
Mo28 O082 2.452(8) .
Mo31 O162 1.740(8) .
Mo31 O262 1.758(8) .
Mo31 O012 1.847(8) .
Mo31 O022 1.883(7) .
Mo31 O101 2.351(8) .
Mo31 O201 2.363(8) .
Mo41 O413 1.683(10) .
Mo41 O411 1.715(10) .
Mo41 O144 1.912(9) 2_666
Mo41 O244 1.923(9) .
Mo41 O133 2.144(8) 2_666
Mo41 O233 2.346(9) .
O133 Mo41 2.144(8) 2_666
O144 Mo41 1.912(9) 2_666
O171 Mo15 2.285(11) 2
N100 C101 1.54(2) .
C101 C102 1.52(3) .
C102 C103 1.59(3) .
C103 C104 1.57(4) .
C104 C105 1.30(4) .
C105 N106 1.27(5) .
N200 C201 1.48(2) .
C201 C202 1.48(3) .
C202 C203 1.56(2) .
C203 C204 1.51(2) .
C204 C205 1.52(2) .
C205 N206 1.44(2) .
